data_7712531
loop_
_publ_author_name
'Poirot, Alexandre'
'Vanucci-Bacqu&#xe9;, Corinne'
'Delavaux-Nicot, B&#xe9;atrice'
'Meslien, Clarisse'
'Saffon-Merceron, Nathalie'
'Serpentini, Charles-Louis'
'Bedos-Belval, Florence'
'Benoist, Eric'
'Fery-Forgues, Suzanne'

_publ_section_title
;
 Using a diphenyl-bi-(1,2,4-triazole) tricarbonylrhenium(I) complex with
 intramolecular &#x3c0;-&#x3c0; stacking interaction for efficient
 solid-state luminescence enhancement.
;
_journal_issue 17
_journal_name_full 'Dalton transactions (Cambridge, England : 2003)'
_journal_page_first 5453
_journal_page_last 5465
_journal_paper_doi 10.1039/d2dt03573a
_journal_volume 52
_journal_year 2023
_chemical_formula_moiety 'C21 H16 Cl N6 O3 Re'
_chemical_formula_sum 'C21 H16 Cl N6 O3 Re'
_chemical_formula_weight 622.05
_space_group_crystal_system monoclinic
_space_group_IT_number 14
_space_group_name_Hall '-P 2ybc'
_space_group_name_H-M_alt 'P 1 21/c 1'
_atom_sites_solution_hydrogens geom
_atom_sites_solution_primary dual
_audit_creation_method SHELXL-2018/3
_audit_update_record
;
2022-10-14 deposited with the CCDC.	2023-03-07 downloaded from the CCDC.
;
_cell_angle_alpha 90
_cell_angle_beta 99.998(2)
_cell_angle_gamma 90
_cell_formula_units_Z 4
_cell_length_a 8.3018(5)
_cell_length_b 22.7231(10)
_cell_length_c 11.6873(7)
_cell_measurement_reflns_used 9994
_cell_measurement_temperature 193(2)
_cell_measurement_theta_max 28.24
_cell_measurement_theta_min 2.65
_cell_volume 2171.2(2)
_computing_cell_refinement 'Bruker SAINT'
_computing_data_collection 'Bruker APEX3'
_computing_data_reduction 'Bruker SAINT'
_computing_molecular_graphics 'Bruker SHELXTL'
_computing_publication_material 'Bruker SHELXTL'
_computing_structure_refinement 'SHELXL-2018/3 (Sheldrick, 2018)'
_computing_structure_solution 'SHELXT (Sheldrick 2015)'
_diffrn_ambient_temperature 193(2)
_diffrn_detector_area_resol_mean 7.3910
_diffrn_measured_fraction_theta_full 0.999
_diffrn_measured_fraction_theta_max 0.999
_diffrn_measurement_device_type 'Bruker D8-Venture PHOTON III-C14 detector'
_diffrn_measurement_method 'phi and omega scans'
_diffrn_radiation_type MoK\a
_diffrn_radiation_wavelength 0.71073
_diffrn_reflns_av_R_equivalents 0.0637
_diffrn_reflns_av_unetI/netI 0.0268
_diffrn_reflns_Laue_measured_fraction_full 0.999
_diffrn_reflns_Laue_measured_fraction_max 0.999
_diffrn_reflns_limit_h_max 11
_diffrn_reflns_limit_h_min -11
_diffrn_reflns_limit_k_max 30
_diffrn_reflns_limit_k_min -30
_diffrn_reflns_limit_l_max 15
_diffrn_reflns_limit_l_min -15
_diffrn_reflns_number 69475
_diffrn_reflns_point_group_measured_fraction_full 0.999
_diffrn_reflns_point_group_measured_fraction_max 0.999
_diffrn_reflns_theta_full 25.242
_diffrn_reflns_theta_max 28.306
_diffrn_reflns_theta_min 2.935
_diffrn_source 'fine-focus sealed tube'
_exptl_absorpt_coefficient_mu 5.756
_exptl_absorpt_correction_T_max 0.7457
_exptl_absorpt_correction_T_min 0.6132
_exptl_absorpt_correction_type multi-scan
_exptl_absorpt_process_details 'SADABS (Bruker-AXS)'
_exptl_crystal_colour yellow
_exptl_crystal_density_diffrn 1.903
_exptl_crystal_description stick
_exptl_crystal_F_000 1200
_exptl_crystal_size_max 0.200
_exptl_crystal_size_mid 0.080
_exptl_crystal_size_min 0.060
_refine_diff_density_max 1.768
_refine_diff_density_min -1.581
_refine_diff_density_rms 0.126
_refine_ls_extinction_method none
_refine_ls_goodness_of_fit_ref 1.084
_refine_ls_hydrogen_treatment constr
_refine_ls_matrix_type full
_refine_ls_number_parameters 291
_refine_ls_number_reflns 5397
_refine_ls_number_restraints 0
_refine_ls_restrained_S_all 1.084
_refine_ls_R_factor_all 0.0424
_refine_ls_R_factor_gt 0.0306
_refine_ls_shift/su_max 0.002
_refine_ls_shift/su_mean 0.000
_refine_ls_structure_factor_coef Fsqd
_refine_ls_weighting_details 'w=1/[\s^2^(Fo^2^)+(0.0272P)^2^+4.4846P] where P=(Fo^2^+2Fc^2^)/3'
_refine_ls_weighting_scheme calc
_refine_ls_wR_factor_gt 0.0612
_refine_ls_wR_factor_ref 0.0648
_reflns_Friedel_coverage 0.000
_reflns_number_gt 4509
_reflns_number_total 5397
_reflns_threshold_expression 'I > 2\s(I)'
_cod_data_source_file d2dt03573a2.cif
_cod_data_source_block C1
_cod_depositor_comments 'Adding full bibliography for 7712530--7712531.cif.'
_cod_original_sg_symbol_H-M 'P 21/c'
_cod_database_code 7712531
_shelx_shelxl_version_number 2018/3
_shelx_space_group_comment
; 
The symmetry employed for this shelxl refinement is uniquely defined 
by the following loop, which should always be used as a source of 
symmetry information in preference to the above space-group names. 
They are only intended as comments. 
;
_shelx_estimated_absorpt_t_min 0.392
_shelx_estimated_absorpt_t_max 0.724
_exptl_absorpt_special_details
;
SADABS-2016/2 Krause, L., Herbst-Irmer, R., Sheldrick G.M. & Stalke D.,
 J. Appl. Cryst. 48 (2015) 3-10.
;

loop_
_space_group_symop_operation_xyz
'x, y, z'
'-x, y+1/2, -z+1/2'
'-x, -y, -z'
'x, -y-1/2, z-1/2'

loop_
_atom_site_label
_atom_site_type_symbol
_atom_site_fract_x
_atom_site_fract_y
_atom_site_fract_z
_atom_site_U_iso_or_equiv
_atom_site_adp_type
_atom_site_occupancy
_atom_site_site_symmetry_order
_atom_site_calc_flag
_atom_site_refinement_flags_posn
_atom_site_refinement_flags_adp
_atom_site_refinement_flags_occupancy
_atom_site_disorder_assembly
_atom_site_disorder_group
Re1 Re 0.21209(2) 0.33459(2) 0.33982(2) 0.02182(5) Uani 1 1 d . . . . .
Cl1 Cl 0.46184(14) 0.36227(5) 0.26709(11) 0.0397(3) Uani 1 1 d . . . . .
O1 O -0.0943(5) 0.30361(17) 0.4382(3) 0.0503(9) Uani 1 1 d . . . . .
O2 O 0.1736(4) 0.22343(15) 0.1889(3) 0.0430(8) Uani 1 1 d . . . . .
O3 O 0.0008(5) 0.40836(16) 0.1518(3) 0.0466(9) Uani 1 1 d . . . . .
N1 N 0.2018(4) 0.45862(14) 0.4826(3) 0.0247(7) Uani 1 1 d . . . . .
N2 N 0.2734(4) 0.40509(14) 0.4658(3) 0.0238(7) Uani 1 1 d . . . . .
N3 N 0.3876(4) 0.43707(14) 0.6374(3) 0.0216(7) Uani 1 1 d . . . . .
N4 N 0.3916(4) 0.29847(14) 0.4806(3) 0.0250(7) Uani 1 1 d . . . . .
N5 N 0.4822(4) 0.24734(14) 0.4897(3) 0.0262(7) Uani 1 1 d . . . . .
N6 N 0.5997(4) 0.31172(14) 0.6204(3) 0.0212(6) Uani 1 1 d . . . . .
C1 C 0.0185(5) 0.31484(18) 0.4071(4) 0.0280(9) Uani 1 1 d . . . . .
C2 C 0.1860(5) 0.26524(19) 0.2437(4) 0.0278(9) Uani 1 1 d . . . . .
C3 C 0.0788(5) 0.37979(18) 0.2221(4) 0.0287(9) Uani 1 1 d . . . . .
C4 C 0.3839(5) 0.39318(17) 0.5582(3) 0.0216(8) Uani 1 1 d . . . . .
C5 C 0.2707(5) 0.47674(16) 0.5861(3) 0.0225(8) Uani 1 1 d . . . . .
C6 C 0.2266(5) 0.53131(18) 0.6437(4) 0.0290(9) Uani 1 1 d . . . . .
H6A H 0.125672 0.547741 0.599270 0.043 Uiso 1 1 calc R U . . .
H6B H 0.315202 0.560110 0.646995 0.043 Uiso 1 1 calc R U . . .
H6C H 0.210028 0.522054 0.722692 0.043 Uiso 1 1 calc R U . . .
C7 C 0.4617(5) 0.33620(17) 0.5587(3) 0.0214(7) Uani 1 1 d . . . . .
C8 C 0.6066(5) 0.25632(17) 0.5747(4) 0.0250(8) Uani 1 1 d . . . . .
C9 C 0.7396(5) 0.21402(18) 0.6158(4) 0.0296(9) Uani 1 1 d . . . . .
H9A H 0.730340 0.200358 0.693883 0.044 Uiso 1 1 calc R U . . .
H9B H 0.845613 0.233361 0.617933 0.044 Uiso 1 1 calc R U . . .
H9C H 0.730961 0.180340 0.562678 0.044 Uiso 1 1 calc R U . . .
C10 C 0.4686(5) 0.43854(17) 0.7573(3) 0.0221(8) Uani 1 1 d . . . . .
C11 C 0.4189(5) 0.39871(18) 0.8339(4) 0.0285(9) Uani 1 1 d . . . . .
H11 H 0.335629 0.370627 0.808201 0.034 Uiso 1 1 calc R U . . .
C12 C 0.4945(6) 0.4012(2) 0.9490(4) 0.0355(10) Uani 1 1 d . . . . .
H12 H 0.461336 0.374973 1.003738 0.043 Uiso 1 1 calc R U . . .
C13 C 0.6167(6) 0.4411(2) 0.9850(4) 0.0408(12) Uani 1 1 d . . . . .
H13 H 0.667767 0.442171 1.064235 0.049 Uiso 1 1 calc R U . . .
C14 C 0.6656(6) 0.4796(2) 0.9067(4) 0.0381(11) Uani 1 1 d . . . . .
H14 H 0.751408 0.506710 0.932245 0.046 Uiso 1 1 calc R U . . .
C15 C 0.5914(5) 0.47914(18) 0.7915(4) 0.0291(9) Uani 1 1 d . . . . .
H15 H 0.623799 0.505927 0.737312 0.035 Uiso 1 1 calc R U . . .
C16 C 0.7332(5) 0.34194(17) 0.6933(3) 0.0237(8) Uani 1 1 d . . . . .
C17 C 0.7867(5) 0.32243(19) 0.8053(4) 0.0301(9) Uani 1 1 d . . . . .
H17 H 0.734738 0.290582 0.837002 0.036 Uiso 1 1 calc R U . . .
C18 C 0.9213(6) 0.3516(3) 0.8706(4) 0.0435(12) Uani 1 1 d . . . . .
H18 H 0.964954 0.338444 0.946787 0.052 Uiso 1 1 calc R U . . .
C19 C 0.9899(6) 0.3991(3) 0.8246(5) 0.0502(14) Uani 1 1 d . . . . .
H19 H 1.078204 0.419402 0.870506 0.060 Uiso 1 1 calc R U . . .
C20 C 0.9326(6) 0.4176(2) 0.7130(6) 0.0497(14) Uani 1 1 d . . . . .
H20 H 0.981876 0.450315 0.682169 0.060 Uiso 1 1 calc R U . . .
C21 C 0.8048(6) 0.3889(2) 0.6463(4) 0.0343(10) Uani 1 1 d . . . . .
H21 H 0.765799 0.401170 0.568725 0.041 Uiso 1 1 calc R U . . .

loop_
_atom_site_aniso_label
_atom_site_aniso_U_11
_atom_site_aniso_U_22
_atom_site_aniso_U_33
_atom_site_aniso_U_23
_atom_site_aniso_U_13
_atom_site_aniso_U_12
Re1 0.02057(8) 0.02450(8) 0.01835(8) -0.00402(7) -0.00229(5) -0.00027(7)
Cl1 0.0349(6) 0.0444(6) 0.0414(7) -0.0030(5) 0.0111(5) -0.0088(5)
O1 0.050(2) 0.060(2) 0.043(2) -0.0076(18) 0.0149(18) -0.0064(19)
O2 0.050(2) 0.0388(18) 0.039(2) -0.0171(15) 0.0046(16) -0.0026(15)
O3 0.051(2) 0.048(2) 0.0335(19) 0.0035(16) -0.0111(16) 0.0091(17)
N1 0.0259(18) 0.0225(16) 0.0231(17) -0.0016(13) -0.0028(14) 0.0036(13)
N2 0.0239(17) 0.0237(16) 0.0213(17) -0.0030(13) -0.0029(13) 0.0007(13)
N3 0.0215(16) 0.0231(16) 0.0184(16) -0.0037(12) -0.0012(13) 0.0018(12)
N4 0.0252(18) 0.0241(16) 0.0241(17) -0.0043(14) 0.0001(14) 0.0021(13)
N5 0.0284(18) 0.0230(16) 0.0252(18) -0.0007(14) -0.0011(14) 0.0045(14)
N6 0.0192(16) 0.0223(15) 0.0204(16) -0.0010(13) -0.0013(13) 0.0016(12)
C1 0.019(2) 0.0255(19) 0.036(2) -0.0006(17) -0.0053(17) -0.0059(15)
C2 0.022(2) 0.034(2) 0.025(2) -0.0056(17) -0.0006(16) -0.0008(16)
C3 0.029(2) 0.029(2) 0.026(2) -0.0075(17) -0.0018(17) -0.0019(17)
C4 0.0234(19) 0.0238(18) 0.0166(18) -0.0024(14) 0.0007(15) -0.0026(15)
C5 0.0222(19) 0.0220(18) 0.0225(19) 0.0011(15) 0.0022(15) -0.0018(14)
C6 0.030(2) 0.0240(19) 0.030(2) -0.0059(16) -0.0003(18) 0.0031(16)
C7 0.0197(17) 0.0240(17) 0.0186(17) -0.0010(15) -0.0024(14) -0.0009(15)
C8 0.027(2) 0.0225(18) 0.026(2) 0.0000(15) 0.0042(17) 0.0028(15)
C9 0.027(2) 0.025(2) 0.035(2) 0.0014(17) -0.0014(18) 0.0051(16)
C10 0.0212(19) 0.0236(18) 0.0186(18) -0.0051(14) -0.0042(15) 0.0031(14)
C11 0.030(2) 0.027(2) 0.027(2) 0.0008(16) 0.0027(17) 0.0059(17)
C12 0.048(3) 0.036(2) 0.025(2) 0.0028(18) 0.011(2) 0.017(2)
C13 0.045(3) 0.053(3) 0.019(2) -0.011(2) -0.010(2) 0.022(2)
C14 0.034(2) 0.039(2) 0.035(3) -0.015(2) -0.011(2) 0.0016(19)
C15 0.027(2) 0.026(2) 0.032(2) -0.0040(17) -0.0008(18) 0.0000(16)
C16 0.0190(18) 0.028(2) 0.0221(19) -0.0023(15) -0.0017(15) 0.0004(15)
C17 0.030(2) 0.036(2) 0.023(2) -0.0012(17) 0.0010(17) 0.0043(17)
C18 0.033(3) 0.066(3) 0.028(2) -0.013(2) -0.006(2) 0.007(2)
C19 0.023(2) 0.067(4) 0.060(4) -0.031(3) 0.004(2) -0.008(2)
C20 0.036(3) 0.049(3) 0.067(4) -0.009(3) 0.017(3) -0.018(2)
C21 0.034(2) 0.034(2) 0.038(3) 0.0012(19) 0.013(2) -0.0041(18)

loop_
_atom_type_symbol
_atom_type_description
_atom_type_scat_dispersion_real
_atom_type_scat_dispersion_imag
_atom_type_scat_source
C C 0.0033 0.0016 'International Tables Vol C Tables 4.2.6.8 and 6.1.1.4'
H H 0.0000 0.0000 'International Tables Vol C Tables 4.2.6.8 and 6.1.1.4'
Cl Cl 0.1484 0.1585 'International Tables Vol C Tables 4.2.6.8 and 6.1.1.4'
N N 0.0061 0.0033 'International Tables Vol C Tables 4.2.6.8 and 6.1.1.4'
O O 0.0106 0.0060 'International Tables Vol C Tables 4.2.6.8 and 6.1.1.4'
Re Re -1.0185 7.2310 'International Tables Vol C Tables 4.2.6.8 and 6.1.1.4'

loop_
_geom_angle_atom_site_label_1
_geom_angle_atom_site_label_2
_geom_angle_atom_site_label_3
_geom_angle
_geom_angle_site_symmetry_1
_geom_angle_site_symmetry_3
_geom_angle_publ_flag
C3 Re1 C2 91.59(17) . . ?
C3 Re1 C1 89.97(18) . . ?
C2 Re1 C1 91.71(18) . . ?
C3 Re1 N2 97.45(15) . . ?
C2 Re1 N2 170.70(15) . . ?
C1 Re1 N2 90.50(15) . . ?
C3 Re1 N4 168.98(15) . . ?
C2 Re1 N4 97.19(15) . . ?
C1 Re1 N4 96.40(15) . . ?
N2 Re1 N4 73.59(12) . . ?
C3 Re1 Cl1 91.80(14) . . ?
C2 Re1 Cl1 91.36(13) . . ?
C1 Re1 Cl1 176.41(13) . . ?
N2 Re1 Cl1 86.17(10) . . ?
N4 Re1 Cl1 81.37(10) . . ?
C5 N1 N2 106.2(3) . . ?
C4 N2 N1 108.6(3) . . ?
C4 N2 Re1 116.8(3) . . ?
N1 N2 Re1 133.5(2) . . ?
C4 N3 C5 104.6(3) . . ?
C4 N3 C10 129.0(3) . . ?
C5 N3 C10 125.3(3) . . ?
C7 N4 N5 109.1(3) . . ?
C7 N4 Re1 116.2(3) . . ?
N5 N4 Re1 131.9(3) . . ?
C8 N5 N4 105.9(3) . . ?
C7 N6 C8 104.8(3) . . ?
C7 N6 C16 127.2(3) . . ?
C8 N6 C16 125.8(3) . . ?
O1 C1 Re1 175.8(4) . . ?
O2 C2 Re1 178.2(4) . . ?
O3 C3 Re1 178.2(4) . . ?
N2 C4 N3 109.8(3) . . ?
N2 C4 C7 115.7(3) . . ?
N3 C4 C7 134.3(4) . . ?
N1 C5 N3 110.8(3) . . ?
N1 C5 C6 125.3(4) . . ?
N3 C5 C6 123.9(4) . . ?
C5 C6 H6A 109.5 . . ?
C5 C6 H6B 109.5 . . ?
H6A C6 H6B 109.5 . . ?
C5 C6 H6C 109.5 . . ?
H6A C6 H6C 109.5 . . ?
H6B C6 H6C 109.5 . . ?
N4 C7 N6 109.4(3) . . ?
N4 C7 C4 116.0(3) . . ?
N6 C7 C4 134.5(3) . . ?
N5 C8 N6 110.8(3) . . ?
N5 C8 C9 125.9(4) . . ?
N6 C8 C9 123.3(4) . . ?
C8 C9 H9A 109.5 . . ?
C8 C9 H9B 109.5 . . ?
H9A C9 H9B 109.5 . . ?
C8 C9 H9C 109.5 . . ?
H9A C9 H9C 109.5 . . ?
H9B C9 H9C 109.5 . . ?
C15 C10 C11 122.5(4) . . ?
C15 C10 N3 119.4(4) . . ?
C11 C10 N3 118.0(4) . . ?
C12 C11 C10 117.7(4) . . ?
C12 C11 H11 121.1 . . ?
C10 C11 H11 121.1 . . ?
C13 C12 C11 120.8(4) . . ?
C13 C12 H12 119.6 . . ?
C11 C12 H12 119.6 . . ?
C12 C13 C14 120.3(4) . . ?
C12 C13 H13 119.9 . . ?
C14 C13 H13 119.9 . . ?
C13 C14 C15 120.7(4) . . ?
C13 C14 H14 119.7 . . ?
C15 C14 H14 119.7 . . ?
C14 C15 C10 118.0(4) . . ?
C14 C15 H15 121.0 . . ?
C10 C15 H15 121.0 . . ?
C17 C16 C21 122.4(4) . . ?
C17 C16 N6 119.6(4) . . ?
C21 C16 N6 118.1(4) . . ?
C16 C17 C18 117.3(4) . . ?
C16 C17 H17 121.4 . . ?
C18 C17 H17 121.4 . . ?
C19 C18 C17 120.2(5) . . ?
C19 C18 H18 119.9 . . ?
C17 C18 H18 119.9 . . ?
C18 C19 C20 120.9(5) . . ?
C18 C19 H19 119.6 . . ?
C20 C19 H19 119.6 . . ?
C21 C20 C19 120.1(5) . . ?
C21 C20 H20 119.9 . . ?
C19 C20 H20 119.9 . . ?
C20 C21 C16 119.1(5) . . ?
C20 C21 H21 120.5 . . ?
C16 C21 H21 120.5 . . ?

loop_
_geom_bond_atom_site_label_1
_geom_bond_atom_site_label_2
_geom_bond_distance
_geom_bond_site_symmetry_2
_geom_bond_publ_flag
Re1 C3 1.908(4) . ?
Re1 C2 1.925(4) . ?
Re1 C1 1.960(5) . ?
Re1 N2 2.175(3) . ?
Re1 N4 2.179(3) . ?
Re1 Cl1 2.4553(11) . ?
O1 C1 1.091(5) . ?
O2 C2 1.141(5) . ?
O3 C3 1.154(5) . ?
N1 C5 1.312(5) . ?
N1 N2 1.383(4) . ?
N2 C4 1.318(5) . ?
N3 C4 1.357(5) . ?
N3 C5 1.383(5) . ?
N3 C10 1.446(5) . ?
N4 C7 1.312(5) . ?
N4 N5 1.378(4) . ?
N5 C8 1.318(5) . ?
N6 C7 1.363(5) . ?
N6 C8 1.373(5) . ?
N6 C16 1.448(5) . ?
C4 C7 1.446(5) . ?
C5 C6 1.486(5) . ?
C6 H6A 0.9800 . ?
C6 H6B 0.9800 . ?
C6 H6C 0.9800 . ?
C8 C9 1.480(5) . ?
C9 H9A 0.9800 . ?
C9 H9B 0.9800 . ?
C9 H9C 0.9800 . ?
C10 C15 1.381(6) . ?
C10 C11 1.385(6) . ?
C11 C12 1.383(6) . ?
C11 H11 0.9500 . ?
C12 C13 1.370(7) . ?
C12 H12 0.9500 . ?
C13 C14 1.377(7) . ?
C13 H13 0.9500 . ?
C14 C15 1.380(6) . ?
C14 H14 0.9500 . ?
C15 H15 0.9500 . ?
C16 C17 1.380(6) . ?
C16 C21 1.382(6) . ?
C17 C18 1.405(7) . ?
C17 H17 0.9500 . ?
C18 C19 1.372(8) . ?
C18 H18 0.9500 . ?
C19 C20 1.374(8) . ?
C19 H19 0.9500 . ?
C20 C21 1.367(7) . ?
C20 H20 0.9500 . ?
C21 H21 0.9500 . ?

loop_
_geom_torsion_atom_site_label_1
_geom_torsion_atom_site_label_2
_geom_torsion_atom_site_label_3
_geom_torsion_atom_site_label_4
_geom_torsion
_geom_torsion_site_symmetry_1
_geom_torsion_site_symmetry_2
_geom_torsion_site_symmetry_3
_geom_torsion_site_symmetry_4
_geom_torsion_publ_flag
C5 N1 N2 C4 -0.9(4) . . . . ?
C5 N1 N2 Re1 166.4(3) . . . . ?
C7 N4 N5 C8 -0.1(4) . . . . ?
Re1 N4 N5 C8 159.7(3) . . . . ?
N1 N2 C4 N3 0.6(4) . . . . ?
Re1 N2 C4 N3 -169.2(2) . . . . ?
N1 N2 C4 C7 175.3(3) . . . . ?
Re1 N2 C4 C7 5.6(5) . . . . ?
C5 N3 C4 N2 0.0(4) . . . . ?
C10 N3 C4 N2 168.8(4) . . . . ?
C5 N3 C4 C7 -173.4(4) . . . . ?
C10 N3 C4 C7 -4.6(7) . . . . ?
N2 N1 C5 N3 0.9(4) . . . . ?
N2 N1 C5 C6 -177.1(4) . . . . ?
C4 N3 C5 N1 -0.6(4) . . . . ?
C10 N3 C5 N1 -169.9(4) . . . . ?
C4 N3 C5 C6 177.4(4) . . . . ?
C10 N3 C5 C6 8.1(6) . . . . ?
N5 N4 C7 N6 0.5(4) . . . . ?
Re1 N4 C7 N6 -162.9(2) . . . . ?
N5 N4 C7 C4 178.2(3) . . . . ?
Re1 N4 C7 C4 14.8(5) . . . . ?
C8 N6 C7 N4 -0.6(4) . . . . ?
C16 N6 C7 N4 163.4(4) . . . . ?
C8 N6 C7 C4 -177.7(4) . . . . ?
C16 N6 C7 C4 -13.7(7) . . . . ?
N2 C4 C7 N4 -13.6(5) . . . . ?
N3 C4 C7 N4 159.5(4) . . . . ?
N2 C4 C7 N6 163.4(4) . . . . ?
N3 C4 C7 N6 -23.5(8) . . . . ?
N4 N5 C8 N6 -0.3(5) . . . . ?
N4 N5 C8 C9 -179.0(4) . . . . ?
C7 N6 C8 N5 0.6(5) . . . . ?
C16 N6 C8 N5 -163.8(4) . . . . ?
C7 N6 C8 C9 179.4(4) . . . . ?
C16 N6 C8 C9 15.0(6) . . . . ?
C4 N3 C10 C15 116.9(5) . . . . ?
C5 N3 C10 C15 -76.4(5) . . . . ?
C4 N3 C10 C11 -63.1(5) . . . . ?
C5 N3 C10 C11 103.5(4) . . . . ?
C15 C10 C11 C12 1.3(6) . . . . ?
N3 C10 C11 C12 -178.6(4) . . . . ?
C10 C11 C12 C13 -1.3(6) . . . . ?
C11 C12 C13 C14 0.3(7) . . . . ?
C12 C13 C14 C15 0.8(7) . . . . ?
C13 C14 C15 C10 -0.8(7) . . . . ?
C11 C10 C15 C14 -0.3(6) . . . . ?
N3 C10 C15 C14 179.7(4) . . . . ?
C7 N6 C16 C17 129.2(4) . . . . ?
C8 N6 C16 C17 -69.9(5) . . . . ?
C7 N6 C16 C21 -52.2(6) . . . . ?
C8 N6 C16 C21 108.7(5) . . . . ?
C21 C16 C17 C18 -1.3(6) . . . . ?
N6 C16 C17 C18 177.2(4) . . . . ?
C16 C17 C18 C19 2.8(7) . . . . ?
C17 C18 C19 C20 -2.4(8) . . . . ?
C18 C19 C20 C21 0.5(8) . . . . ?
C19 C20 C21 C16 1.0(8) . . . . ?
C17 C16 C21 C20 -0.5(7) . . . . ?
N6 C16 C21 C20 -179.0(4) . . . . ?
